data_4308465
loop_
_publ_author_name
'Jian Fan'
'Carla Slebodnick'
'Ross Angel'
'Brian E. Hanson'

_publ_section_title
;
New Zinc Phosphates Decorated by Imidazole-Containing Ligands
;
_journal_name_full 'Inorganic Chemistry'
_journal_page_first 552
_journal_page_last 558
_journal_paper_doi 10.1021/ic0487528
_journal_volume 44
_journal_year 2005
_chemical_formula_moiety 'C14 H17 N4 O5 P Zn'
_chemical_formula_sum 'C14 H17 N4 O5 P Zn'
_chemical_formula_weight 417.66
_chemical_name_systematic
; 
 ? 
;
_space_group_IT_number 2
_symmetry_cell_setting triclinic
_symmetry_space_group_name_Hall '-P 1'
_symmetry_space_group_name_H-M 'P -1'
_atom_sites_solution_hydrogens geom
_atom_sites_solution_primary direct
_atom_sites_solution_secondary difmap
_audit_creation_method SHELXL-97
_cell_angle_alpha 81.33(3)
_cell_angle_beta 74.62(3)
_cell_angle_gamma 69.10(3)
_cell_formula_units_Z 2
_cell_length_a 8.536(3)
_cell_length_b 9.914(3)
_cell_length_c 10.631(4)
_cell_measurement_reflns_used 679
_cell_measurement_temperature 293(2)
_cell_measurement_theta_max 19.68
_cell_measurement_theta_min 2.16
_cell_volume 808.8(5)
_computing_cell_refinement 'CrysAlis (Oxford Diffraction)'
_computing_data_collection 'CrysAlis (Oxford Diffraction)'
_computing_data_reduction 'CrysAlis (Oxford Diffraction)'
_computing_molecular_graphics 'Bruker SHELXTL'
_computing_publication_material 'Bruker SHELXTL'
_computing_structure_refinement 'SHELXL-97 (Sheldrick, 1997)'
_computing_structure_solution 'SHELXS-97 (Sheldrick, 1990)'
_diffrn_ambient_temperature 100(2)
_diffrn_detector CCD
_diffrn_detector_type 'Oxford Diffraction Sapphire 2 CCD'
_diffrn_measured_fraction_theta_full 0.992
_diffrn_measured_fraction_theta_max 0.992
_diffrn_measurement_device '\k-geometry diffractometer'
_diffrn_measurement_device_type 'Oxford Diffraction Xcalibur2'
_diffrn_measurement_method 'phi and omega scans'
_diffrn_radiation_monochromator graphite
_diffrn_radiation_probe x-ray
_diffrn_radiation_type MoK\a
_diffrn_radiation_wavelength 0.71073
_diffrn_reflns_av_R_equivalents 0.0301
_diffrn_reflns_av_sigmaI/netI 0.0392
_diffrn_reflns_limit_h_max 10
_diffrn_reflns_limit_h_min -12
_diffrn_reflns_limit_k_max 13
_diffrn_reflns_limit_k_min -13
_diffrn_reflns_limit_l_max 11
_diffrn_reflns_limit_l_min -14
_diffrn_reflns_number 8442
_diffrn_reflns_theta_full 30.06
_diffrn_reflns_theta_max 30.06
_diffrn_reflns_theta_min 3.64
_diffrn_source 'fine-focus sealed tube'
_diffrn_source_current 40
_diffrn_source_voltage 50
_diffrn_standards_decay_% <2%
_diffrn_standards_interval_count 50
_diffrn_standards_number 2
_exptl_absorpt_coefficient_mu 1.653
_exptl_absorpt_correction_T_max 0.864
_exptl_absorpt_correction_T_min 0.730
_exptl_absorpt_correction_type numerical
_exptl_absorpt_process_details 'CrysAlis (Oxford Diffraction)'
_exptl_crystal_colour colorless
_exptl_crystal_density_diffrn 1.715
_exptl_crystal_density_method 'not measured'
_exptl_crystal_description block
_exptl_crystal_F_000 428
_exptl_crystal_size_max 0.17
_exptl_crystal_size_mid 0.12
_exptl_crystal_size_min 0.11
_refine_diff_density_max 0.855
_refine_diff_density_min -0.961
_refine_diff_density_rms 0.107
_refine_ls_extinction_method none
_refine_ls_goodness_of_fit_ref 0.852
_refine_ls_hydrogen_treatment mixed
_refine_ls_matrix_type full
_refine_ls_number_parameters 294
_refine_ls_number_reflns 4682
_refine_ls_number_restraints 3
_refine_ls_restrained_S_all 0.852
_refine_ls_R_factor_all 0.0421
_refine_ls_R_factor_gt 0.0340
_refine_ls_shift/su_max 0.001
_refine_ls_shift/su_mean 0.000
_refine_ls_structure_factor_coef Fsqd
_refine_ls_weighting_details 'calc w=1/[\s^2^(Fo^2^)+(0.1000P)^2^+0.0000P] where P=(Fo^2^+2Fc^2^)/3'
_refine_ls_weighting_scheme calc
_refine_ls_wR_factor_gt 0.1032
_refine_ls_wR_factor_ref 0.1108
_reflns_number_gt 3964
_reflns_number_total 4682
_reflns_threshold_expression >2sigma(I)
_cod_data_source_file ic0487528si20040906_034004_4.cif
_cod_data_source_block 1
_cod_depositor_comments
;
The following automatic conversions were performed:
'_symmetry_cell_setting' value 'Triclinic' changed to 'triclinic'
according to '/home/saulius/struct/CIF-dictionaries/cif_core.dic'
dictionary named 'cif_core.dic' version 2.4.1 from
2010-06-29.

'_exptl_absorpt_correction_type' value 'Numerical' changed to
'numerical' according to
'/home/saulius/struct/CIF-dictionaries/cif_core.dic' dictionary named
'cif_core.dic' version 2.4.1 from 2010-06-29.

Automatic conversion script
Id: cif_fix_enum 1527 2010-12-29 10:47:43Z saulius 
;
_cod_original_cell_volume 808.7(5)
_cod_original_sg_symbol_H-M 'P -1 '
_cod_database_code 4308465

loop_
_symmetry_equiv_pos_as_xyz
'x, y, z'
'-x, -y, -z'

loop_
_atom_site_label
_atom_site_type_symbol
_atom_site_fract_x
_atom_site_fract_y
_atom_site_fract_z
_atom_site_U_iso_or_equiv
_atom_site_adp_type
_atom_site_occupancy
_atom_site_symmetry_multiplicity
_atom_site_calc_flag
_atom_site_refinement_flags
_atom_site_disorder_assembly
_atom_site_disorder_group
Zn1 Zn 0.88617(3) 0.56578(2) 0.17167(2) 0.01034(9) Uani 1 1 d . . .
P1 P 1.27791(6) 0.46524(5) 0.04341(5) 0.01012(11) Uani 1 1 d . . .
O1 O 1.44086(18) 0.33792(15) 0.04579(15) 0.0139(3) Uani 1 1 d . . .
C1 C 0.8271(3) 1.0347(2) -0.27151(19) 0.0121(3) Uani 1 1 d . . .
O2 O 1.24685(19) 0.50836(16) -0.09547(14) 0.0142(3) Uani 1 1 d . . .
C2 C 0.8284(3) 1.1422(2) -0.37407(19) 0.0121(3) Uani 1 1 d . . .
O3 O 1.29298(19) 0.60355(16) 0.09069(14) 0.0131(3) Uani 1 1 d D . .
H20 H 1.379(3) 0.620(4) 0.047(3) 0.041(10) Uiso 1 1 d D . .
C3 C 0.7617(3) 1.1389(2) -0.4795(2) 0.0150(4) Uani 1 1 d . . .
H3 H 0.757(3) 1.206(3) -0.549(3) 0.009(6) Uiso 1 1 d . . .
O4 O 1.12165(19) 0.43832(16) 0.13782(14) 0.0150(3) Uani 1 1 d . . .
C4 C 0.6937(3) 1.0316(2) -0.4835(2) 0.0167(4) Uani 1 1 d . . .
H4 H 0.653(4) 1.032(3) -0.557(3) 0.018(7) Uiso 1 1 d . . .
O5 O 1.3572(2) 0.73330(19) -0.24103(17) 0.0228(3) Uani 1 1 d D . .
HW1 H 1.421(4) 0.736(4) -0.195(3) 0.040(10) Uiso 1 1 d D . .
HW2 H 1.336(5) 0.658(3) -0.209(4) 0.060(13) Uiso 1 1 d D . .
C5 C 0.6917(3) 0.9259(2) -0.3815(2) 0.0158(4) Uani 1 1 d . . .
H5 H 0.635(4) 0.859(3) -0.382(3) 0.025(8) Uiso 1 1 d . . .
C6 C 0.7586(3) 0.9281(2) -0.2759(2) 0.0139(4) Uani 1 1 d . . .
H6 H 0.760(4) 0.856(3) -0.212(3) 0.018(7) Uiso 1 1 d . . .
N11 N 0.8474(2) 0.95173(18) -0.04246(16) 0.0122(3) Uani 1 1 d . . .
C11 C 0.9060(3) 1.0346(2) -0.1597(2) 0.0154(4) Uani 1 1 d . . .
H11A H 1.024(4) 0.991(3) -0.181(3) 0.013(6) Uiso 1 1 d . . .
H11B H 0.883(4) 1.126(3) -0.134(3) 0.025(8) Uiso 1 1 d . . .
N12 N 0.8413(2) 0.77015(18) 0.10303(16) 0.0124(3) Uani 1 1 d . . .
C12 C 0.9322(3) 0.8152(2) -0.00554(19) 0.0122(3) Uani 1 1 d . . .
H12 H 1.041(4) 0.759(3) -0.047(3) 0.013(6) Uiso 1 1 d . . .
C13 C 0.6891(3) 0.8847(2) 0.1359(2) 0.0149(4) Uani 1 1 d . . .
H13 H 0.597(4) 0.879(3) 0.212(3) 0.029(8) Uiso 1 1 d . . .
C14 C 0.6915(3) 0.9975(2) 0.0468(2) 0.0161(4) Uani 1 1 d . . .
H14 H 0.616(5) 1.089(4) 0.040(4) 0.040(10) Uiso 1 1 d . . .
N21 N 0.8473(2) 1.38549(18) -0.45612(16) 0.0121(3) Uani 1 1 d . . .
C21 C 0.9067(3) 1.2565(2) -0.37067(19) 0.0132(4) Uani 1 1 d . . .
H21A H 1.029(4) 1.221(3) -0.395(3) 0.018(7) Uiso 1 1 d . . .
H21B H 0.876(4) 1.289(3) -0.284(3) 0.016(6) Uiso 1 1 d . . .
N22 N 0.8245(2) 1.52827(19) -0.63455(17) 0.0136(3) Uani 1 1 d . . .
C22 C 0.9207(3) 1.4072(2) -0.58197(19) 0.0130(4) Uani 1 1 d . . .
H22 H 1.021(3) 1.344(3) -0.625(3) 0.012(6) Uiso 1 1 d . . .
C23 C 0.6827(3) 1.5866(2) -0.5360(2) 0.0147(4) Uani 1 1 d . . .
H23 H 0.604(4) 1.667(4) -0.548(3) 0.027(8) Uiso 1 1 d . . .
C24 C 0.6953(3) 1.4988(2) -0.4246(2) 0.0158(4) Uani 1 1 d . . .
H24 H 0.615(4) 1.505(3) -0.340(3) 0.023(7) Uiso 1 1 d . . .

loop_
_atom_site_aniso_label
_atom_site_aniso_U_11
_atom_site_aniso_U_22
_atom_site_aniso_U_33
_atom_site_aniso_U_23
_atom_site_aniso_U_13
_atom_site_aniso_U_12
Zn1 0.01185(13) 0.01079(13) 0.00899(12) 0.00259(8) -0.00358(8) -0.00492(9)
P1 0.0094(2) 0.0115(2) 0.0097(2) 0.00105(17) -0.00309(17) -0.00375(17)
O1 0.0115(6) 0.0122(6) 0.0176(7) 0.0004(5) -0.0045(5) -0.0033(5)
C1 0.0131(9) 0.0121(8) 0.0103(8) 0.0004(7) -0.0043(7) -0.0027(7)
O2 0.0155(7) 0.0178(7) 0.0120(7) 0.0041(5) -0.0056(5) -0.0092(6)
C2 0.0135(9) 0.0112(8) 0.0098(8) 0.0003(6) -0.0015(7) -0.0030(7)
O3 0.0117(7) 0.0138(6) 0.0139(7) -0.0027(5) -0.0015(5) -0.0046(5)
C3 0.0175(9) 0.0156(9) 0.0111(9) 0.0004(7) -0.0050(7) -0.0038(7)
O4 0.0117(6) 0.0168(7) 0.0153(7) 0.0056(5) -0.0023(5) -0.0064(5)
C4 0.0172(9) 0.0208(10) 0.0128(9) -0.0018(8) -0.0067(7) -0.0046(8)
O5 0.0321(9) 0.0228(8) 0.0188(8) 0.0056(6) -0.0107(7) -0.0146(7)
C5 0.0172(9) 0.0134(9) 0.0192(10) -0.0022(7) -0.0063(8) -0.0059(7)
C6 0.0160(9) 0.0114(8) 0.0147(9) 0.0021(7) -0.0054(7) -0.0047(7)
N11 0.0171(8) 0.0104(7) 0.0104(7) 0.0008(6) -0.0060(6) -0.0048(6)
C11 0.0232(10) 0.0147(9) 0.0134(9) 0.0053(7) -0.0097(8) -0.0109(8)
N12 0.0146(8) 0.0114(7) 0.0111(7) 0.0009(6) -0.0034(6) -0.0046(6)
C12 0.0133(9) 0.0116(8) 0.0123(8) -0.0009(7) -0.0051(7) -0.0032(7)
C13 0.0150(9) 0.0136(9) 0.0135(9) -0.0011(7) -0.0013(7) -0.0028(7)
C14 0.0175(10) 0.0140(9) 0.0163(9) 0.0011(7) -0.0071(8) -0.0032(8)
N21 0.0149(8) 0.0101(7) 0.0099(7) 0.0024(6) -0.0021(6) -0.0042(6)
C21 0.0187(10) 0.0117(8) 0.0114(9) 0.0016(7) -0.0070(7) -0.0062(7)
N22 0.0148(8) 0.0137(8) 0.0117(8) 0.0023(6) -0.0044(6) -0.0043(6)
C22 0.0137(9) 0.0139(9) 0.0108(8) 0.0016(7) -0.0025(7) -0.0053(7)
C23 0.0143(9) 0.0130(9) 0.0146(9) -0.0009(7) -0.0037(7) -0.0018(7)
C24 0.0177(10) 0.0148(9) 0.0129(9) -0.0007(7) -0.0009(7) -0.0049(8)

loop_
_atom_type_symbol
_atom_type_description
_atom_type_scat_dispersion_real
_atom_type_scat_dispersion_imag
_atom_type_scat_source
C C 0.0033 0.0016 'International Tables Vol C Tables 4.2.6.8 and 6.1.1.4'
H H 0.0000 0.0000 'International Tables Vol C Tables 4.2.6.8 and 6.1.1.4'
N N 0.0061 0.0033 'International Tables Vol C Tables 4.2.6.8 and 6.1.1.4'
O O 0.0106 0.0060 'International Tables Vol C Tables 4.2.6.8 and 6.1.1.4'
P P 0.1023 0.0942 'International Tables Vol C Tables 4.2.6.8 and 6.1.1.4'
Zn Zn 0.2839 1.4301 'International Tables Vol C Tables 4.2.6.8 and 6.1.1.4'

loop_
_geom_angle_atom_site_label_1
_geom_angle_atom_site_label_2
_geom_angle_atom_site_label_3
_geom_angle
_geom_angle_site_symmetry_1
_geom_angle_site_symmetry_3
_geom_angle_publ_flag
O4 Zn1 O2 108.89(7) . 2_765 ?
O4 Zn1 N12 117.54(7) . . ?
O2 Zn1 N12 105.84(7) 2_765 . ?
O4 Zn1 N22 98.72(8) . 1_546 ?
O2 Zn1 N22 108.05(7) 2_765 1_546 ?
N12 Zn1 N22 117.37(8) . 1_546 ?
O1 P1 O4 111.81(9) . . ?
O1 P1 O2 112.17(9) . . ?
O4 P1 O2 111.11(9) . . ?
O1 P1 O3 110.01(9) . . ?
O4 P1 O3 105.71(9) . . ?
O2 P1 O3 105.65(9) . . ?
C6 C1 C2 119.86(18) . . ?
C6 C1 C11 121.05(18) . . ?
C2 C1 C11 119.05(18) . . ?
P1 O2 Zn1 124.60(9) . 2_765 ?
C3 C2 C1 119.02(19) . . ?
C3 C2 C21 121.11(18) . . ?
C1 C2 C21 119.85(18) . . ?
P1 O3 H20 110(3) . . ?
C4 C3 C2 120.82(19) . . ?
C4 C3 H3 115.5(16) . . ?
C2 C3 H3 123.6(16) . . ?
P1 O4 Zn1 128.08(9) . . ?
C5 C4 C3 120.01(19) . . ?
C5 C4 H4 121.7(18) . . ?
C3 C4 H4 118.3(18) . . ?
HW1 O5 HW2 101(4) . . ?
C4 C5 C6 119.57(19) . . ?
C4 C5 H5 118.5(18) . . ?
C6 C5 H5 121.7(18) . . ?
C1 C6 C5 120.72(19) . . ?
C1 C6 H6 121.3(19) . . ?
C5 C6 H6 117.9(19) . . ?
C12 N11 C14 107.85(17) . . ?
C12 N11 C11 126.05(18) . . ?
C14 N11 C11 126.04(18) . . ?
N11 C11 C1 113.05(17) . . ?
N11 C11 H11A 104.8(17) . . ?
C1 C11 H11A 111.0(17) . . ?
N11 C11 H11B 105.9(19) . . ?
C1 C11 H11B 113.7(19) . . ?
H11A C11 H11B 108(2) . . ?
C12 N12 C13 105.84(17) . . ?
C12 N12 Zn1 125.29(14) . . ?
C13 N12 Zn1 126.76(14) . . ?
N12 C12 N11 110.94(18) . . ?
N12 C12 H12 123.3(17) . . ?
N11 C12 H12 125.7(17) . . ?
C14 C13 N12 109.46(19) . . ?
C14 C13 H13 128.1(19) . . ?
N12 C13 H13 122.5(19) . . ?
C13 C14 N11 105.91(18) . . ?
C13 C14 H14 133(2) . . ?
N11 C14 H14 121(2) . . ?
C22 N21 C24 107.89(17) . . ?
C22 N21 C21 126.27(18) . . ?
C24 N21 C21 125.50(17) . . ?
N21 C21 C2 112.87(17) . . ?
N21 C21 H21A 107.4(17) . . ?
C2 C21 H21A 112.4(18) . . ?
N21 C21 H21B 106.5(17) . . ?
C2 C21 H21B 110.7(17) . . ?
H21A C21 H21B 107(2) . . ?
C22 N22 C23 106.02(17) . . ?
C22 N22 Zn1 118.05(14) . 1_564 ?
C23 N22 Zn1 134.84(14) . 1_564 ?
N22 C22 N21 110.92(18) . . ?
N22 C22 H22 125.6(16) . . ?
N21 C22 H22 123.4(16) . . ?
C24 C23 N22 109.20(18) . . ?
C24 C23 H23 129(2) . . ?
N22 C23 H23 122(2) . . ?
C23 C24 N21 105.96(18) . . ?
C23 C24 H24 130.3(18) . . ?
N21 C24 H24 123.6(18) . . ?

loop_
_geom_bond_atom_site_label_1
_geom_bond_atom_site_label_2
_geom_bond_distance
_geom_bond_site_symmetry_2
_geom_bond_publ_flag
Zn1 O4 1.9255(17) . ?
Zn1 O2 1.9362(15) 2_765 ?
Zn1 N12 1.9832(18) . ?
Zn1 N22 1.9981(18) 1_546 ?
P1 O1 1.5116(16) . ?
P1 O4 1.5234(16) . ?
P1 O2 1.5393(16) . ?
P1 O3 1.5866(16) . ?
C1 C6 1.390(3) . ?
C1 C2 1.406(3) . ?
C1 C11 1.514(3) . ?
O2 Zn1 1.9362(15) 2_765 ?
C2 C3 1.395(3) . ?
C2 C21 1.516(3) . ?
O3 H20 0.818(18) . ?
C3 C4 1.391(3) . ?
C3 H3 0.91(3) . ?
C4 C5 1.391(3) . ?
C4 H4 0.93(3) . ?
O5 HW1 0.832(18) . ?
O5 HW2 0.832(19) . ?
C5 C6 1.393(3) . ?
C5 H5 0.96(3) . ?
C6 H6 0.91(3) . ?
N11 C12 1.342(3) . ?
N11 C14 1.381(3) . ?
N11 C11 1.460(3) . ?
C11 H11A 0.93(3) . ?
C11 H11B 0.92(3) . ?
N12 C12 1.323(3) . ?
N12 C13 1.388(3) . ?
C12 H12 0.92(3) . ?
C13 C14 1.354(3) . ?
C13 H13 0.98(3) . ?
C14 H14 0.91(4) . ?
N21 C22 1.339(3) . ?
N21 C24 1.378(3) . ?
N21 C21 1.466(3) . ?
C21 H21A 0.95(3) . ?
C21 H21B 0.96(3) . ?
N22 C22 1.329(3) . ?
N22 C23 1.381(3) . ?
N22 Zn1 1.9981(19) 1_564 ?
C22 H22 0.91(3) . ?
C23 C24 1.364(3) . ?
C23 H23 0.86(3) . ?
C24 H24 0.97(3) . ?

loop_
_geom_torsion_atom_site_label_1
_geom_torsion_atom_site_label_2
_geom_torsion_atom_site_label_3
_geom_torsion_atom_site_label_4
_geom_torsion
_geom_torsion_site_symmetry_1
_geom_torsion_site_symmetry_2
_geom_torsion_site_symmetry_3
_geom_torsion_site_symmetry_4
_geom_torsion_publ_flag
O1 P1 O2 Zn1 91.38(12) . . . 2_765 ?
O4 P1 O2 Zn1 -34.59(13) . . . 2_765 ?
O3 P1 O2 Zn1 -148.76(10) . . . 2_765 ?
C6 C1 C2 C3 -0.6(3) . . . . ?
C11 C1 C2 C3 177.55(19) . . . . ?
C6 C1 C2 C21 -178.65(19) . . . . ?
C11 C1 C2 C21 -0.5(3) . . . . ?
C1 C2 C3 C4 0.4(3) . . . . ?
C21 C2 C3 C4 178.46(19) . . . . ?
O1 P1 O4 Zn1 179.79(10) . . . . ?
O2 P1 O4 Zn1 -54.04(14) . . . . ?
O3 P1 O4 Zn1 60.10(13) . . . . ?
O2 Zn1 O4 P1 107.82(12) 2_765 . . . ?
N12 Zn1 O4 P1 -12.42(15) . . . . ?
N22 Zn1 O4 P1 -139.61(12) 1_546 . . . ?
C2 C3 C4 C5 0.0(3) . . . . ?
C3 C4 C5 C6 -0.2(3) . . . . ?
C2 C1 C6 C5 0.4(3) . . . . ?
C11 C1 C6 C5 -177.7(2) . . . . ?
C4 C5 C6 C1 0.0(3) . . . . ?
C12 N11 C11 C1 98.3(2) . . . . ?
C14 N11 C11 C1 -78.5(3) . . . . ?
C6 C1 C11 N11 -21.1(3) . . . . ?
C2 C1 C11 N11 160.82(18) . . . . ?
O4 Zn1 N12 C12 31.80(19) . . . . ?
O2 Zn1 N12 C12 -90.03(17) 2_765 . . . ?
N22 Zn1 N12 C12 149.34(16) 1_546 . . . ?
O4 Zn1 N12 C13 -167.13(15) . . . . ?
O2 Zn1 N12 C13 71.04(18) 2_765 . . . ?
N22 Zn1 N12 C13 -49.59(19) 1_546 . . . ?
C13 N12 C12 N11 0.6(2) . . . . ?
Zn1 N12 C12 N11 164.94(13) . . . . ?
C14 N11 C12 N12 -0.6(2) . . . . ?
C11 N11 C12 N12 -177.85(17) . . . . ?
C12 N12 C13 C14 -0.4(2) . . . . ?
Zn1 N12 C13 C14 -164.44(14) . . . . ?
N12 C13 C14 N11 0.1(2) . . . . ?
C12 N11 C14 C13 0.3(2) . . . . ?
C11 N11 C14 C13 177.56(18) . . . . ?
C22 N21 C21 C2 -89.7(2) . . . . ?
C24 N21 C21 C2 82.7(2) . . . . ?
C3 C2 C21 N21 21.8(3) . . . . ?
C1 C2 C21 N21 -160.16(18) . . . . ?
C23 N22 C22 N21 0.3(2) . . . . ?
Zn1 N22 C22 N21 -169.55(13) 1_564 . . . ?
C24 N21 C22 N22 -0.3(2) . . . . ?
C21 N21 C22 N22 173.26(18) . . . . ?
C22 N22 C23 C24 -0.2(2) . . . . ?
Zn1 N22 C23 C24 167.12(16) 1_564 . . . ?
N22 C23 C24 N21 0.1(2) . . . . ?
C22 N21 C24 C23 0.1(2) . . . . ?
C21 N21 C24 C23 -173.47(18) . . . . ?
